data_7706735
loop_
_publ_author_name
'Mikata, Yuji'
'Kuroda, Yasuko'
'Naito, Kyoko'
'Murakami, Kana'
'Yamamoto, Chihiro'
'Yabe, Shoko'
'Yonemura, Shizuka'
'Matsumoto, Arimasa'
'Katano, Hajime'

_publ_section_title
;
 Structure and electrochemical properties of
 (\m-O)<sub>2</sub>Mn<sub>2</sub>(iii,iii) and
 (\m-O)<sub>2</sub>Mn<sub>2</sub>(iii,iv) complexes supported by
 pyridine-, quinoline-, isoquinoline- and quinoxaline-based tetranitrogen
 ligands.
;
_journal_issue 12
_journal_name_full 'Dalton transactions (Cambridge, England : 2003)'
_journal_page_first 4133
_journal_page_last 4144
_journal_paper_doi 10.1039/d1dt00184a
_journal_volume 50
_journal_year 2021
_chemical_formula_moiety 'C52 H58 Cl3 Mn2 N10 O14'
_chemical_formula_sum 'C52 H58 Cl3 Mn2 N10 O14'
_chemical_formula_weight 1263.32
_space_group_crystal_system monoclinic
_space_group_IT_number 14
_space_group_name_Hall '-P 2yn'
_space_group_name_H-M_alt 'P 1 21/n 1'
_atom_sites_solution_hydrogens geom
_atom_sites_solution_primary direct
_atom_sites_solution_secondary difmap
_audit_update_record
;
2021-01-18 deposited with the CCDC.	2021-03-01 downloaded from the CCDC.
;
_cell_angle_alpha 90.0000
_cell_angle_beta 93.913(3)
_cell_angle_gamma 90.0000
_cell_formula_units_Z 4
_cell_length_a 12.3782(19)
_cell_length_b 17.197(3)
_cell_length_c 25.590(4)
_cell_measurement_reflns_used 13711
_cell_measurement_temperature 123
_cell_measurement_theta_max 27.49
_cell_measurement_theta_min 3.02
_cell_volume 5434.6(15)
_computing_cell_refinement CrystalClear
_computing_data_collection 'CrystalClear (Rigaku/MSC Inc., 2006)'
_computing_data_reduction CrystalClear
_computing_molecular_graphics 'CrystalStructure 4.2.5'
_computing_publication_material 'CrystalStructure 4.2.5 (Rigaku, 2017)'
_computing_structure_refinement 'SHELXL Version 2016/6 (Sheldrick, 2008)'
_computing_structure_solution 'SIR92 (Altomare, et al., 1994)'
_diffrn_ambient_temperature 123
_diffrn_detector_area_resol_mean 7.314
_diffrn_measured_fraction_theta_full 0.998
_diffrn_measured_fraction_theta_max 0.996
_diffrn_measurement_device_type 'Rigaku Mercury70'
_diffrn_measurement_method \w
_diffrn_radiation_type 'Mo K\a'
_diffrn_radiation_wavelength 0.71070
_diffrn_reflns_av_R_equivalents 0.0436
_diffrn_reflns_Laue_measured_fraction_full 0.998
_diffrn_reflns_Laue_measured_fraction_max 0.996
_diffrn_reflns_limit_h_max 16
_diffrn_reflns_limit_h_min -16
_diffrn_reflns_limit_k_max 22
_diffrn_reflns_limit_k_min -17
_diffrn_reflns_limit_l_max 33
_diffrn_reflns_limit_l_min -30
_diffrn_reflns_number 42026
_diffrn_reflns_point_group_measured_fraction_full 0.998
_diffrn_reflns_point_group_measured_fraction_max 0.996
_diffrn_reflns_theta_full 25.241
_diffrn_reflns_theta_max 27.482
_diffrn_reflns_theta_min 3.025
_diffrn_standards_number 0
_exptl_absorpt_coefficient_mu 0.688
_exptl_absorpt_correction_T_max 0.980
_exptl_absorpt_correction_T_min 0.805
_exptl_absorpt_correction_type multi-scan
_exptl_absorpt_process_details 'REQAB (Rigaku, 1998)'
_exptl_crystal_colour brown
_exptl_crystal_density_diffrn 1.544
_exptl_crystal_density_method 'not measured'
_exptl_crystal_description unknown
_exptl_crystal_F_000 2612.00
_exptl_crystal_size_max 0.200
_exptl_crystal_size_mid 0.200
_exptl_crystal_size_min 0.030
_refine_diff_density_max 0.70
_refine_diff_density_min -0.53
_refine_ls_extinction_method none
_refine_ls_goodness_of_fit_ref 1.092
_refine_ls_hydrogen_treatment constr
_refine_ls_number_parameters 736
_refine_ls_number_reflns 12400
_refine_ls_number_restraints 0
_refine_ls_R_factor_all 0.0710
_refine_ls_R_factor_gt 0.0485
_refine_ls_shift/su_max 0.001
_refine_ls_structure_factor_coef Fsqd
_refine_ls_weighting_details 'w = 1/[\s^2^(Fo^2^)+(0.0476P)^2^+4.0086P] where P=(Fo^2^+2Fc^2^)/3'
_refine_ls_weighting_scheme calc
_refine_ls_wR_factor_gt 0.1096
_refine_ls_wR_factor_ref 0.1243
_reflns_Friedel_coverage 0.000
_reflns_number_gt 9476
_reflns_number_total 12400
_reflns_threshold_expression F^2^>2.0\s(F^2^)
_cod_data_source_file d1dt00184a2.cif
_cod_data_source_block 1-isoBQDMEN-MnClO4
_cod_depositor_comments 'Adding full bibliography for 7706733--7706742.cif.'
_cod_original_cell_volume 5434.8(14)
_cod_database_code 7706735

loop_
_space_group_symop_id
_space_group_symop_operation_xyz
1 +X,+Y,+Z
2 1/2-X,1/2+Y,1/2-Z
3 -X,-Y,-Z
4 -1/2+X,-1/2-Y,-1/2+Z

loop_
_atom_site_label
_atom_site_type_symbol
_atom_site_fract_x
_atom_site_fract_y
_atom_site_fract_z
_atom_site_U_iso_or_equiv
_atom_site_adp_type
_atom_site_occupancy
_atom_site_site_symmetry_order
_atom_site_calc_flag
_atom_site_refinement_flags_posn
_atom_site_refinement_flags_adp
_atom_site_refinement_flags_occupancy
_atom_site_disorder_assembly
_atom_site_disorder_group
Mn1 Mn 0.38771(3) 0.13966(2) 0.73516(2) 0.01831(10) Uani 1 1 d . . . . .
Mn2 Mn 0.59720(3) 0.17534(2) 0.72791(2) 0.01877(10) Uani 1 1 d . . . . .
Cl1 Cl 0.40351(5) 0.47531(4) 0.63040(3) 0.02733(15) Uani 1 1 d . . . . .
Cl2 Cl 0.51621(6) -0.34796(4) 0.90626(3) 0.03335(17) Uani 1 1 d . . . . .
Cl3 Cl 0.53237(6) -0.14745(4) 0.66526(3) 0.03144(17) Uani 1 1 d . . . . .
O1 O 0.46672(14) 0.22665(10) 0.73331(7) 0.0201(4) Uani 1 1 d . . . . .
O2 O 0.51177(14) 0.08744(10) 0.73002(7) 0.0207(4) Uani 1 1 d . . . . .
O3 O 0.47292(19) 0.50106(15) 0.67434(9) 0.0472(6) Uani 1 1 d . . . . .
O4 O 0.30950(18) 0.52427(13) 0.62454(9) 0.0396(5) Uani 1 1 d . . . . .
O5 O 0.46048(18) 0.47825(14) 0.58346(9) 0.0449(6) Uani 1 1 d . . . . .
O6 O 0.3688(2) 0.39691(13) 0.63883(11) 0.0565(7) Uani 1 1 d . . . . .
O7 O 0.49873(19) -0.31142(15) 0.85647(9) 0.0480(6) Uani 1 1 d . . . . .
O8 O 0.6305(2) -0.35058(17) 0.92010(9) 0.0555(7) Uani 1 1 d . . . . .
O9 O 0.4703(3) -0.42354(17) 0.90329(14) 0.0928(12) Uani 1 1 d . . . . .
O10 O 0.4629(2) -0.30334(16) 0.94465(10) 0.0538(7) Uani 1 1 d . . . . .
O11 O 0.6042(2) -0.20616(17) 0.64920(10) 0.0668(9) Uani 1 1 d . . . . .
O12 O 0.4244(2) -0.16024(18) 0.64378(12) 0.0660(8) Uani 1 1 d . . . . .
O13 O 0.5331(3) -0.1412(3) 0.71994(11) 0.1181(17) Uani 1 1 d . . . . .
O14 O 0.5662(3) -0.07709(17) 0.64524(18) 0.1076(15) Uani 1 1 d . . . . .
N1 N 0.28580(18) 0.04186(13) 0.72299(9) 0.0224(5) Uani 1 1 d . . . . .
N2 N 0.24540(17) 0.19604(13) 0.75616(8) 0.0204(5) Uani 1 1 d . . . . .
N3 N 0.34523(17) 0.14563(13) 0.65656(9) 0.0221(5) Uani 1 1 d . . . . .
N4 N 0.39833(17) 0.12815(12) 0.81467(9) 0.0213(5) Uani 1 1 d . . . . .
N5 N 0.68834(18) 0.27475(13) 0.70838(9) 0.0231(5) Uani 1 1 d . . . . .
N6 N 0.75117(17) 0.11867(13) 0.73985(8) 0.0215(5) Uani 1 1 d . . . . .
N7 N 0.60143(17) 0.17224(13) 0.64100(9) 0.0228(5) Uani 1 1 d . . . . .
N8 N 0.64537(17) 0.18674(13) 0.81325(9) 0.0222(5) Uani 1 1 d . . . . .
N9 N 0.4231(2) -0.60822(16) 0.85192(12) 0.0459(7) Uani 1 1 d . . . . .
N10 N 0.5989(3) -0.09545(18) 0.85791(13) 0.0531(8) Uani 1 1 d . . . . .
C1 C 0.1717(2) 0.07152(16) 0.72214(11) 0.0251(6) Uani 1 1 d . . . . .
H1A H 0.121852 0.028123 0.728635 0.030 Uiso 1 1 calc R U . . .
H1B H 0.150390 0.093893 0.687307 0.030 Uiso 1 1 calc R U . . .
C2 C 0.1640(2) 0.13295(16) 0.76382(11) 0.0237(6) Uani 1 1 d . . . . .
H2A H 0.090105 0.155330 0.761741 0.028 Uiso 1 1 calc R U . . .
H2B H 0.177960 0.109283 0.798894 0.028 Uiso 1 1 calc R U . . .
C3 C 0.3097(2) 0.01164(16) 0.67054(11) 0.0258(6) Uani 1 1 d . . . . .
H3A H 0.251682 -0.024389 0.657402 0.031 Uiso 1 1 calc R U . . .
H3B H 0.379061 -0.017234 0.673101 0.031 Uiso 1 1 calc R U . . .
C4 C 0.3168(2) 0.07864(15) 0.63370(11) 0.0234(6) Uani 1 1 d . . . . .
C5 C 0.3525(2) 0.21164(16) 0.62682(11) 0.0234(6) Uani 1 1 d . . . . .
H5 H 0.373801 0.259064 0.643555 0.028 Uiso 1 1 calc R U . . .
C6 C 0.3302(2) 0.21097(17) 0.57448(11) 0.0265(6) Uani 1 1 d . . . . .
H6 H 0.332374 0.258096 0.555217 0.032 Uiso 1 1 calc R U . . .
C7 C 0.2889(2) 0.13467(19) 0.49280(12) 0.0327(7) Uani 1 1 d . . . . .
H7 H 0.291811 0.180101 0.471818 0.039 Uiso 1 1 calc R U . . .
C8 C 0.2707(2) 0.0635(2) 0.46980(12) 0.0367(7) Uani 1 1 d . . . . .
H8 H 0.262928 0.059845 0.432690 0.044 Uiso 1 1 calc R U . . .
C9 C 0.2632(2) -0.0039(2) 0.50006(12) 0.0349(7) Uani 1 1 d . . . . .
H9 H 0.248611 -0.052464 0.483284 0.042 Uiso 1 1 calc R U . . .
C10 C 0.2766(2) -0.00067(18) 0.55319(12) 0.0307(7) Uani 1 1 d . . . . .
H10 H 0.272064 -0.046776 0.573374 0.037 Uiso 1 1 calc R U . . .
C11 C 0.2973(2) 0.07207(17) 0.57852(11) 0.0256(6) Uani 1 1 d . . . . .
C12 C 0.3035(2) 0.14007(17) 0.54793(11) 0.0270(6) Uani 1 1 d . . . . .
C13 C 0.3014(2) -0.02324(16) 0.76086(11) 0.0282(6) Uani 1 1 d . . . . .
H13A H 0.377219 -0.040121 0.762516 0.034 Uiso 1 1 calc R U . . .
H13B H 0.254465 -0.066769 0.749467 0.034 Uiso 1 1 calc R U . . .
H13C H 0.282976 -0.005800 0.795605 0.034 Uiso 1 1 calc R U . . .
C14 C 0.2752(2) 0.23483(16) 0.80699(10) 0.0242(6) Uani 1 1 d . . . . .
H14A H 0.209047 0.249625 0.824248 0.029 Uiso 1 1 calc R U . . .
H14B H 0.317397 0.282589 0.801141 0.029 Uiso 1 1 calc R U . . .
C15 C 0.3416(2) 0.17934(15) 0.84103(11) 0.0230(6) Uani 1 1 d . . . . .
C16 C 0.4614(2) 0.07424(16) 0.84142(11) 0.0249(6) Uani 1 1 d . . . . .
H16 H 0.501979 0.038411 0.822392 0.030 Uiso 1 1 calc R U . . .
C17 C 0.4676(2) 0.07057(16) 0.89474(11) 0.0268(6) Uani 1 1 d . . . . .
H17 H 0.511117 0.031861 0.912296 0.032 Uiso 1 1 calc R U . . .
C18 C 0.4160(2) 0.12491(18) 0.97928(11) 0.0320(7) Uani 1 1 d . . . . .
H18 H 0.455227 0.085500 0.998410 0.038 Uiso 1 1 calc R U . . .
C19 C 0.3656(3) 0.18262(19) 1.00535(12) 0.0347(7) Uani 1 1 d . . . . .
H19 H 0.371484 0.183477 1.042553 0.042 Uiso 1 1 calc R U . . .
C20 C 0.3055(2) 0.24034(19) 0.97796(12) 0.0328(7) Uani 1 1 d . . . . .
H20 H 0.272459 0.280461 0.996809 0.039 Uiso 1 1 calc R U . . .
C21 C 0.2936(2) 0.23979(17) 0.92441(11) 0.0283(6) Uani 1 1 d . . . . .
H21 H 0.250275 0.278005 0.906205 0.034 Uiso 1 1 calc R U . . .
C22 C 0.3468(2) 0.18145(16) 0.89624(11) 0.0238(6) Uani 1 1 d . . . . .
C23 C 0.4096(2) 0.12395(16) 0.92403(11) 0.0262(6) Uani 1 1 d . . . . .
C24 C 0.1997(2) 0.25566(16) 0.71929(11) 0.0250(6) Uani 1 1 d . . . . .
H24A H 0.256306 0.293017 0.711682 0.030 Uiso 1 1 calc R U . . .
H24B H 0.140462 0.282930 0.735054 0.030 Uiso 1 1 calc R U . . .
H24C H 0.172000 0.230536 0.686705 0.030 Uiso 1 1 calc R U . . .
C25 C 0.7994(2) 0.24443(17) 0.70013(11) 0.0265(6) Uani 1 1 d . . . . .
H25A H 0.852038 0.287856 0.702557 0.032 Uiso 1 1 calc R U . . .
H25B H 0.800239 0.221468 0.664686 0.032 Uiso 1 1 calc R U . . .
C26 C 0.8322(2) 0.18373(16) 0.74059(11) 0.0259(6) Uani 1 1 d . . . . .
H26A H 0.904199 0.162594 0.733532 0.031 Uiso 1 1 calc R U . . .
H26B H 0.838110 0.207977 0.775763 0.031 Uiso 1 1 calc R U . . .
C27 C 0.6398(2) 0.30654(15) 0.65801(10) 0.0234(6) Uani 1 1 d . . . . .
H4A H 0.691951 0.342212 0.642747 0.028 Uiso 1 1 calc R U . . .
H12B H 0.573902 0.336639 0.664578 0.028 Uiso 1 1 calc R U . . .
C28 C 0.6109(2) 0.24198(16) 0.61983(11) 0.0226(6) Uani 1 1 d . . . . .
C29 C 0.5755(2) 0.10981(16) 0.60920(11) 0.0257(6) Uani 1 1 d . . . . .
H29 H 0.569690 0.059839 0.624583 0.031 Uiso 1 1 calc R U . . .
C30 C 0.5579(2) 0.11702(16) 0.55667(11) 0.0261(6) Uani 1 1 d . . . . .
H30 H 0.542490 0.072243 0.535734 0.031 Uiso 1 1 calc R U . . .
C31 C 0.5358(2) 0.20383(18) 0.47891(11) 0.0308(6) Uani 1 1 d . . . . .
H31 H 0.518844 0.160871 0.456491 0.037 Uiso 1 1 calc R U . . .
C32 C 0.5344(2) 0.27729(19) 0.45895(12) 0.0344(7) Uani 1 1 d . . . . .
H32 H 0.514446 0.285247 0.422841 0.041 Uiso 1 1 calc R U . . .
C33 C 0.5620(2) 0.34137(19) 0.49111(12) 0.0337(7) Uani 1 1 d . . . . .
H33 H 0.560633 0.392202 0.476551 0.040 Uiso 1 1 calc R U . . .
C34 C 0.5909(2) 0.33127(17) 0.54324(11) 0.0279(6) Uani 1 1 d . . . . .
H34 H 0.611234 0.374869 0.564488 0.034 Uiso 1 1 calc R U . . .
C35 C 0.5906(2) 0.25608(16) 0.56550(11) 0.0247(6) Uani 1 1 d . . . . .
C36 C 0.5625(2) 0.19129(17) 0.53276(11) 0.0258(6) Uani 1 1 d . . . . .
C37 C 0.6932(3) 0.33868(16) 0.74742(12) 0.0309(7) Uani 1 1 d . . . . .
H37A H 0.619467 0.354467 0.754430 0.037 Uiso 1 1 calc R U . . .
H37B H 0.731819 0.383108 0.733629 0.037 Uiso 1 1 calc R U . . .
H37C H 0.731388 0.320674 0.779986 0.037 Uiso 1 1 calc R U . . .
C38 C 0.7566(2) 0.07994(16) 0.79152(10) 0.0253(6) Uani 1 1 d . . . . .
H23B H 0.832735 0.066522 0.802108 0.030 Uiso 1 1 calc R U . . .
H27A H 0.714184 0.031117 0.789077 0.030 Uiso 1 1 calc R U . . .
C39 C 0.7122(2) 0.13243(15) 0.83235(10) 0.0220(5) Uani 1 1 d . . . . .
C40 C 0.5989(2) 0.23669(16) 0.84701(11) 0.0246(6) Uani 1 1 d . . . . .
H40 H 0.552267 0.276481 0.832976 0.030 Uiso 1 1 calc R U . . .
C41 C 0.6173(2) 0.23122(16) 0.89970(11) 0.0256(6) Uani 1 1 d . . . . .
H41 H 0.584450 0.267181 0.921900 0.031 Uiso 1 1 calc R U . . .
C42 C 0.7021(2) 0.16061(17) 0.97618(11) 0.0284(6) Uani 1 1 d . . . . .
H42 H 0.667798 0.193874 0.999638 0.034 Uiso 1 1 calc R U . . .
C43 C 0.7678(2) 0.10147(18) 0.99531(12) 0.0330(7) Uani 1 1 d . . . . .
H43 H 0.778304 0.093600 1.032052 0.040 Uiso 1 1 calc R U . . .
C44 C 0.8197(2) 0.05256(18) 0.96105(12) 0.0329(7) Uani 1 1 d . . . . .
H44 H 0.865750 0.012385 0.975021 0.040 Uiso 1 1 calc R U . . .
C45 C 0.8052(2) 0.06151(16) 0.90774(11) 0.0279(6) Uani 1 1 d . . . . .
H45 H 0.841020 0.027881 0.885058 0.034 Uiso 1 1 calc R U . . .
C46 C 0.7365(2) 0.12140(16) 0.88682(11) 0.0239(6) Uani 1 1 d . . . . .
C47 C 0.6855(2) 0.17194(16) 0.92164(11) 0.0239(6) Uani 1 1 d . . . . .
C48 C 0.7754(2) 0.05984(17) 0.69956(11) 0.0292(6) Uani 1 1 d . . . . .
H48A H 0.717736 0.020717 0.696942 0.035 Uiso 1 1 calc R U . . .
H48B H 0.844668 0.034533 0.709647 0.035 Uiso 1 1 calc R U . . .
H48C H 0.779820 0.085549 0.665600 0.035 Uiso 1 1 calc R U . . .
C49 C 0.4496(2) -0.59809(18) 0.89499(14) 0.0356(7) Uani 1 1 d . . . . .
C50 C 0.4826(3) -0.5859(2) 0.95014(13) 0.0436(8) Uani 1 1 d . . . . .
H50A H 0.561850 -0.586362 0.954978 0.052 Uiso 1 1 calc R U . . .
H50B H 0.453004 -0.627504 0.971064 0.052 Uiso 1 1 calc R U . . .
H50C H 0.455244 -0.535586 0.961447 0.052 Uiso 1 1 calc R U . . .
C51 C 0.5146(3) -0.11201(18) 0.87007(13) 0.0380(8) Uani 1 1 d . . . . .
C52 C 0.4081(3) -0.13017(19) 0.88673(13) 0.0412(8) Uani 1 1 d . . . . .
H52A H 0.404990 -0.185353 0.896069 0.049 Uiso 1 1 calc R U . . .
H52B H 0.353567 -0.119098 0.858143 0.049 Uiso 1 1 calc R U . . .
H52C H 0.393761 -0.098380 0.917269 0.049 Uiso 1 1 calc R U . . .

loop_
_atom_site_aniso_label
_atom_site_aniso_U_11
_atom_site_aniso_U_22
_atom_site_aniso_U_33
_atom_site_aniso_U_23
_atom_site_aniso_U_13
_atom_site_aniso_U_12
Mn1 0.01726(19) 0.0179(2) 0.0195(2) 0.00046(15) -0.00036(15) 0.00045(15)
Mn2 0.01651(18) 0.0185(2) 0.0210(2) -0.00036(15) -0.00067(15) -0.00008(15)
Cl1 0.0243(3) 0.0257(4) 0.0322(4) -0.0030(3) 0.0030(3) 0.0007(3)
Cl2 0.0379(4) 0.0317(4) 0.0295(4) 0.0048(3) -0.0048(3) -0.0035(3)
Cl3 0.0297(4) 0.0331(4) 0.0307(4) -0.0030(3) -0.0040(3) 0.0057(3)
O1 0.0197(9) 0.0180(9) 0.0223(9) -0.0010(7) -0.0008(7) -0.0003(7)
O2 0.0210(9) 0.0181(9) 0.0230(9) -0.0001(7) 0.0016(7) 0.0006(7)
O3 0.0410(13) 0.0626(16) 0.0363(13) -0.0098(11) -0.0102(10) -0.0033(12)
O4 0.0347(12) 0.0445(14) 0.0395(13) -0.0018(10) 0.0030(10) 0.0159(10)
O5 0.0379(13) 0.0606(16) 0.0379(13) -0.0134(11) 0.0144(10) -0.0044(11)
O6 0.0570(16) 0.0275(13) 0.085(2) 0.0102(13) 0.0053(14) -0.0086(11)
O7 0.0358(13) 0.0696(17) 0.0380(13) 0.0236(12) -0.0021(10) 0.0018(12)
O8 0.0398(14) 0.085(2) 0.0391(14) -0.0082(13) -0.0136(11) 0.0273(13)
O9 0.133(3) 0.0430(18) 0.103(3) 0.0013(17) 0.011(2) -0.0384(19)
O10 0.0476(15) 0.0712(18) 0.0434(15) -0.0064(13) 0.0080(12) 0.0112(13)
O11 0.0681(19) 0.077(2) 0.0526(17) -0.0184(14) -0.0121(14) 0.0443(16)
O12 0.0335(14) 0.089(2) 0.075(2) -0.0293(17) 0.0020(13) -0.0133(14)
O13 0.093(3) 0.229(5) 0.0304(16) -0.028(2) -0.0119(16) 0.090(3)
O14 0.097(3) 0.0401(18) 0.194(4) 0.006(2) 0.064(3) -0.0168(18)
N1 0.0215(11) 0.0217(12) 0.0242(12) 0.0022(9) 0.0032(9) -0.0007(9)
N2 0.0178(10) 0.0201(11) 0.0228(11) -0.0014(9) -0.0027(8) 0.0020(8)
N3 0.0209(11) 0.0209(12) 0.0248(12) 0.0002(9) 0.0034(9) -0.0019(9)
N4 0.0180(10) 0.0205(11) 0.0250(12) -0.0029(9) -0.0012(9) 0.0016(8)
N5 0.0226(11) 0.0218(12) 0.0247(12) -0.0036(9) -0.0012(9) -0.0011(9)
N6 0.0186(10) 0.0247(12) 0.0213(11) -0.0005(9) 0.0014(9) 0.0015(9)
N7 0.0192(11) 0.0210(12) 0.0277(12) -0.0004(9) -0.0015(9) -0.0010(9)
N8 0.0196(11) 0.0233(12) 0.0237(12) 0.0012(9) 0.0016(9) 0.0030(9)
N9 0.0509(18) 0.0361(16) 0.0494(19) -0.0106(13) -0.0058(14) 0.0073(13)
N10 0.058(2) 0.0427(18) 0.060(2) -0.0063(15) 0.0147(17) 0.0160(16)
C1 0.0195(13) 0.0247(14) 0.0309(15) 0.0014(11) 0.0003(11) -0.0038(11)
C2 0.0178(12) 0.0262(15) 0.0272(14) 0.0030(11) 0.0024(10) -0.0022(10)
C3 0.0291(14) 0.0215(14) 0.0268(15) -0.0036(11) 0.0030(11) -0.0053(11)
C4 0.0209(13) 0.0216(14) 0.0283(15) -0.0043(11) 0.0060(11) -0.0030(10)
C5 0.0224(13) 0.0213(14) 0.0266(14) 0.0012(11) 0.0020(11) 0.0005(10)
C6 0.0219(13) 0.0268(15) 0.0307(15) 0.0030(12) 0.0018(11) 0.0029(11)
C7 0.0243(14) 0.0448(19) 0.0285(16) 0.0003(13) -0.0011(12) 0.0001(13)
C8 0.0262(15) 0.056(2) 0.0276(16) -0.0086(15) 0.0011(12) 0.0014(14)
C9 0.0255(14) 0.0441(19) 0.0356(17) -0.0147(14) 0.0059(13) -0.0066(13)
C10 0.0250(14) 0.0331(17) 0.0347(17) -0.0106(13) 0.0075(12) -0.0061(12)
C11 0.0192(13) 0.0298(15) 0.0281(15) -0.0045(12) 0.0030(11) -0.0023(11)
C12 0.0171(12) 0.0343(16) 0.0295(15) -0.0012(12) 0.0003(11) 0.0008(11)
C13 0.0307(15) 0.0208(14) 0.0332(16) 0.0041(12) 0.0019(12) -0.0015(11)
C14 0.0215(13) 0.0281(15) 0.0227(14) -0.0032(11) -0.0005(10) 0.0036(11)
C15 0.0174(12) 0.0228(14) 0.0283(14) -0.0026(11) -0.0014(10) -0.0012(10)
C16 0.0218(13) 0.0242(14) 0.0282(15) -0.0004(11) -0.0028(11) 0.0035(11)
C17 0.0236(13) 0.0240(14) 0.0321(15) 0.0017(12) -0.0031(11) 0.0007(11)
C18 0.0311(15) 0.0368(17) 0.0273(15) 0.0061(13) -0.0039(12) -0.0009(13)
C19 0.0328(16) 0.048(2) 0.0230(15) -0.0006(13) 0.0005(12) -0.0024(14)
C20 0.0268(15) 0.0429(18) 0.0291(16) -0.0075(13) 0.0045(12) 0.0030(13)
C21 0.0232(14) 0.0356(17) 0.0261(15) -0.0008(12) 0.0013(11) 0.0007(12)
C22 0.0191(12) 0.0265(15) 0.0255(14) -0.0011(11) 0.0002(10) -0.0012(10)
C23 0.0229(13) 0.0280(15) 0.0271(15) 0.0014(11) -0.0015(11) -0.0027(11)
C24 0.0221(13) 0.0240(14) 0.0283(15) 0.0009(11) -0.0024(11) 0.0041(11)
C25 0.0202(13) 0.0294(15) 0.0297(15) 0.0003(12) -0.0013(11) -0.0030(11)
C26 0.0163(12) 0.0318(16) 0.0292(15) -0.0008(12) -0.0004(11) -0.0024(11)
C27 0.0241(13) 0.0208(14) 0.0248(14) 0.0018(11) -0.0021(11) -0.0017(10)
C28 0.0164(12) 0.0237(14) 0.0280(14) 0.0006(11) 0.0023(10) -0.0018(10)
C29 0.0224(13) 0.0208(14) 0.0334(16) -0.0024(11) -0.0015(11) 0.0006(11)
C30 0.0199(13) 0.0255(15) 0.0331(16) -0.0058(12) 0.0021(11) -0.0026(11)
C31 0.0270(14) 0.0364(17) 0.0292(16) -0.0055(13) 0.0027(12) -0.0021(12)
C32 0.0303(15) 0.046(2) 0.0263(16) -0.0002(13) 0.0000(12) 0.0008(13)
C33 0.0350(16) 0.0338(17) 0.0320(16) 0.0018(13) 0.0011(13) 0.0016(13)
C34 0.0281(14) 0.0257(15) 0.0298(15) 0.0014(12) 0.0007(12) 0.0022(11)
C35 0.0204(13) 0.0263(15) 0.0275(15) -0.0002(11) 0.0028(11) -0.0010(11)
C36 0.0180(12) 0.0310(16) 0.0286(15) -0.0035(12) 0.0034(11) -0.0010(11)
C37 0.0375(16) 0.0221(15) 0.0328(16) -0.0051(12) -0.0001(13) -0.0081(12)
C38 0.0241(13) 0.0242(14) 0.0272(15) 0.0015(11) -0.0019(11) 0.0065(11)
C39 0.0189(12) 0.0220(14) 0.0248(14) -0.0005(11) -0.0012(10) 0.0010(10)
C40 0.0226(13) 0.0231(14) 0.0282(15) 0.0000(11) 0.0012(11) 0.0040(11)
C41 0.0226(13) 0.0253(15) 0.0289(15) -0.0036(11) 0.0009(11) 0.0022(11)
C42 0.0254(14) 0.0338(16) 0.0254(15) -0.0049(12) -0.0014(11) 0.0005(12)
C43 0.0346(16) 0.0391(18) 0.0246(15) 0.0021(13) -0.0041(12) 0.0033(13)
C44 0.0309(15) 0.0351(17) 0.0316(16) 0.0031(13) -0.0069(12) 0.0080(13)
C45 0.0276(14) 0.0262(15) 0.0296(15) -0.0006(12) -0.0016(12) 0.0077(11)
C46 0.0203(13) 0.0225(14) 0.0287(15) -0.0003(11) -0.0009(11) 0.0004(10)
C47 0.0209(13) 0.0254(14) 0.0249(14) -0.0007(11) -0.0023(10) -0.0011(11)
C48 0.0289(15) 0.0306(16) 0.0279(15) -0.0037(12) 0.0015(12) 0.0068(12)
C49 0.0292(16) 0.0263(16) 0.051(2) -0.0036(14) 0.0013(14) 0.0080(12)
C50 0.0372(18) 0.050(2) 0.044(2) -0.0022(16) -0.0008(15) 0.0108(15)
C51 0.056(2) 0.0253(16) 0.0315(17) -0.0046(13) -0.0030(15) 0.0156(15)
C52 0.048(2) 0.0348(18) 0.0394(19) -0.0014(14) -0.0057(15) 0.0014(15)

loop_
_atom_type_symbol
_atom_type_description
_atom_type_scat_dispersion_real
_atom_type_scat_dispersion_imag
_atom_type_scat_source
C C 0.0033 0.0016
;
International Tables for Crystallography
(Vol. C, Tables 4.2.6.8 and 6.1.1.4)
;
H H 0.0000 0.0000
;
International Tables for Crystallography
(Vol. C, Table 6.1.1.4)
;
Cl Cl 0.1484 0.1585
;
International Tables for Crystallography
(Vol. C, Tables 4.2.6.8 and 6.1.1.4)
;
Mn Mn 0.3368 0.7283
;
International Tables for Crystallography
(Vol. C, Tables 4.2.6.8 and 6.1.1.4)
;
N N 0.0061 0.0033
;
International Tables for Crystallography
(Vol. C, Tables 4.2.6.8 and 6.1.1.4)
;
O O 0.0106 0.0060
;
International Tables for Crystallography
(Vol. C, Tables 4.2.6.8 and 6.1.1.4)
;

loop_
_geom_angle_atom_site_label_1
_geom_angle_atom_site_label_2
_geom_angle_atom_site_label_3
_geom_angle
_geom_angle_site_symmetry_1
_geom_angle_site_symmetry_3
_geom_angle_publ_flag
O1 Mn1 O2 86.81(8) . . ?
O1 Mn1 N4 96.28(8) . . ?
O2 Mn1 N4 91.57(8) . . ?
O1 Mn1 N3 92.08(8) . . ?
O2 Mn1 N3 96.72(8) . . ?
N4 Mn1 N3 168.54(9) . . ?
O1 Mn1 N2 95.15(8) . . ?
O2 Mn1 N2 169.34(8) . . ?
N4 Mn1 N2 77.80(8) . . ?
N3 Mn1 N2 93.69(9) . . ?
O1 Mn1 N1 169.55(8) . . ?
O2 Mn1 N1 95.52(8) . . ?
N4 Mn1 N1 93.84(9) . . ?
N3 Mn1 N1 77.54(9) . . ?
N2 Mn1 N1 84.43(9) . . ?
O1 Mn1 Mn2 43.50(6) . . ?
O2 Mn1 Mn2 43.31(6) . . ?
N4 Mn1 Mn2 95.42(6) . . ?
N3 Mn1 Mn2 96.04(6) . . ?
N2 Mn1 Mn2 137.67(6) . . ?
N1 Mn1 Mn2 137.90(6) . . ?
O2 Mn2 O1 83.34(8) . . ?
O2 Mn2 N5 168.08(8) . . ?
O1 Mn2 N5 96.53(8) . . ?
O2 Mn2 N6 97.41(8) . . ?
O1 Mn2 N6 167.50(8) . . ?
N5 Mn2 N6 85.31(9) . . ?
O2 Mn2 N7 93.56(8) . . ?
O1 Mn2 N7 99.54(8) . . ?
N5 Mn2 N7 74.68(8) . . ?
N6 Mn2 N7 92.87(8) . . ?
O2 Mn2 N8 99.12(8) . . ?
O1 Mn2 N8 93.50(8) . . ?
N5 Mn2 N8 92.79(8) . . ?
N6 Mn2 N8 74.04(8) . . ?
N7 Mn2 N8 162.78(8) . . ?
O2 Mn2 Mn1 41.69(5) . . ?
O1 Mn2 Mn1 41.65(5) . . ?
N5 Mn2 Mn1 136.95(6) . . ?
N6 Mn2 Mn1 137.74(6) . . ?
N7 Mn2 Mn1 98.75(6) . . ?
N8 Mn2 Mn1 98.47(6) . . ?
O5 Cl1 O6 109.14(16) . . ?
O5 Cl1 O4 109.45(14) . . ?
O6 Cl1 O4 108.54(15) . . ?
O5 Cl1 O3 110.02(15) . . ?
O6 Cl1 O3 109.93(16) . . ?
O4 Cl1 O3 109.74(14) . . ?
O9 Cl2 O7 108.70(19) . . ?
O9 Cl2 O8 111.6(2) . . ?
O7 Cl2 O8 108.77(15) . . ?
O9 Cl2 O10 108.9(2) . . ?
O7 Cl2 O10 109.04(16) . . ?
O8 Cl2 O10 109.73(15) . . ?
O14 Cl3 O13 108.6(3) . . ?
O14 Cl3 O11 107.5(2) . . ?
O13 Cl3 O11 112.36(18) . . ?
O14 Cl3 O12 106.8(2) . . ?
O13 Cl3 O12 109.7(2) . . ?
O11 Cl3 O12 111.50(17) . . ?
Mn1 O1 Mn2 94.85(8) . . ?
Mn1 O2 Mn2 95.00(8) . . ?
C13 N1 C3 107.5(2) . . ?
C13 N1 C1 110.3(2) . . ?
C3 N1 C1 110.5(2) . . ?
C13 N1 Mn1 117.00(17) . . ?
C3 N1 Mn1 104.92(15) . . ?
C1 N1 Mn1 106.46(16) . . ?
C24 N2 C14 108.0(2) . . ?
C24 N2 C2 110.7(2) . . ?
C14 N2 C2 109.8(2) . . ?
C24 N2 Mn1 116.43(16) . . ?
C14 N2 Mn1 105.50(15) . . ?
C2 N2 Mn1 106.28(15) . . ?
C4 N3 C5 119.9(2) . . ?
C4 N3 Mn1 115.58(18) . . ?
C5 N3 Mn1 124.34(18) . . ?
C15 N4 C16 119.7(2) . . ?
C15 N4 Mn1 116.06(18) . . ?
C16 N4 Mn1 124.17(18) . . ?
C37 N5 C27 107.8(2) . . ?
C37 N5 C25 110.9(2) . . ?
C27 N5 C25 109.0(2) . . ?
C37 N5 Mn2 115.79(17) . . ?
C27 N5 Mn2 108.02(15) . . ?
C25 N5 Mn2 105.06(16) . . ?
C38 N6 C48 108.3(2) . . ?
C38 N6 C26 109.6(2) . . ?
C48 N6 C26 110.4(2) . . ?
C38 N6 Mn2 108.54(15) . . ?
C48 N6 Mn2 115.42(16) . . ?
C26 N6 Mn2 104.47(15) . . ?
C28 N7 C29 119.3(2) . . ?
C28 N7 Mn2 113.28(17) . . ?
C29 N7 Mn2 126.17(18) . . ?
C39 N8 C40 119.3(2) . . ?
C39 N8 Mn2 114.78(17) . . ?
C40 N8 Mn2 125.14(17) . . ?
N1 C1 C2 109.5(2) . . ?
N1 C1 H1A 109.8 . . ?
C2 C1 H1A 109.8 . . ?
N1 C1 H1B 109.8 . . ?
C2 C1 H1B 109.8 . . ?
H1A C1 H1B 108.2 . . ?
N2 C2 C1 109.7(2) . . ?
N2 C2 H2A 109.7 . . ?
C1 C2 H2A 109.7 . . ?
N2 C2 H2B 109.7 . . ?
C1 C2 H2B 109.7 . . ?
H2A C2 H2B 108.2 . . ?
N1 C3 C4 108.9(2) . . ?
N1 C3 H3A 109.9 . . ?
C4 C3 H3A 109.9 . . ?
N1 C3 H3B 109.9 . . ?
C4 C3 H3B 109.9 . . ?
H3A C3 H3B 108.3 . . ?
N3 C4 C11 121.9(2) . . ?
N3 C4 C3 114.6(2) . . ?
C11 C4 C3 123.5(2) . . ?
C6 C5 N3 121.8(3) . . ?
C6 C5 H5 119.1 . . ?
N3 C5 H5 119.1 . . ?
C5 C6 C12 120.4(3) . . ?
C5 C6 H6 119.8 . . ?
C12 C6 H6 119.8 . . ?
C8 C7 C12 119.6(3) . . ?
C8 C7 H7 120.2 . . ?
C12 C7 H7 120.2 . . ?
C7 C8 C9 121.1(3) . . ?
C7 C8 H8 119.4 . . ?
C9 C8 H8 119.4 . . ?
C10 C9 C8 120.7(3) . . ?
C10 C9 H9 119.7 . . ?
C8 C9 H9 119.7 . . ?
C9 C10 C11 119.8(3) . . ?
C9 C10 H10 120.1 . . ?
C11 C10 H10 120.1 . . ?
C12 C11 C4 118.3(2) . . ?
C12 C11 C10 119.3(3) . . ?
C4 C11 C10 122.4(3) . . ?
C11 C12 C7 119.4(3) . . ?
C11 C12 C6 117.7(3) . . ?
C7 C12 C6 122.8(3) . . ?
N1 C13 H13A 109.5 . . ?
N1 C13 H13B 109.5 . . ?
H13A C13 H13B 109.5 . . ?
N1 C13 H13C 109.5 . . ?
H13A C13 H13C 109.5 . . ?
H13B C13 H13C 109.5 . . ?
N2 C14 C15 108.4(2) . . ?
N2 C14 H14A 110.0 . . ?
C15 C14 H14A 110.0 . . ?
N2 C14 H14B 110.0 . . ?
C15 C14 H14B 110.0 . . ?
H14A C14 H14B 108.4 . . ?
N4 C15 C22 122.2(2) . . ?
N4 C15 C14 114.3(2) . . ?
C22 C15 C14 123.4(2) . . ?
C17 C16 N4 121.6(3) . . ?
C17 C16 H16 119.2 . . ?
N4 C16 H16 119.2 . . ?
C16 C17 C23 120.4(3) . . ?
C16 C17 H17 119.8 . . ?
C23 C17 H17 119.8 . . ?
C19 C18 C23 120.0(3) . . ?
C19 C18 H18 120.0 . . ?
C23 C18 H18 120.0 . . ?
C18 C19 C20 120.9(3) . . ?
C18 C19 H19 119.5 . . ?
C20 C19 H19 119.5 . . ?
C21 C20 C19 120.9(3) . . ?
C21 C20 H20 119.5 . . ?
C19 C20 H20 119.5 . . ?
C20 C21 C22 119.4(3) . . ?
C20 C21 H21 120.3 . . ?
C22 C21 H21 120.3 . . ?
C15 C22 C23 118.0(2) . . ?
C15 C22 C21 122.3(2) . . ?
C23 C22 C21 119.6(3) . . ?
C18 C23 C17 123.0(3) . . ?
C18 C23 C22 119.0(3) . . ?
C17 C23 C22 117.9(3) . . ?
N2 C24 H24A 109.5 . . ?
N2 C24 H24B 109.5 . . ?
H24A C24 H24B 109.5 . . ?
N2 C24 H24C 109.5 . . ?
H24A C24 H24C 109.5 . . ?
H24B C24 H24C 109.5 . . ?
N5 C25 C26 110.6(2) . . ?
N5 C25 H25A 109.5 . . ?
C26 C25 H25A 109.5 . . ?
N5 C25 H25B 109.5 . . ?
C26 C25 H25B 109.5 . . ?
H25A C25 H25B 108.1 . . ?
N6 C26 C25 111.0(2) . . ?
N6 C26 H26A 109.4 . . ?
C25 C26 H26A 109.4 . . ?
N6 C26 H26B 109.4 . . ?
C25 C26 H26B 109.4 . . ?
H26A C26 H26B 108.0 . . ?
N5 C27 C28 110.8(2) . . ?
N5 C27 H4A 109.5 . . ?
C28 C27 H4A 109.5 . . ?
N5 C27 H12B 109.5 . . ?
C28 C27 H12B 109.5 . . ?
H4A C27 H12B 108.1 . . ?
N7 C28 C35 122.8(2) . . ?
N7 C28 C27 115.2(2) . . ?
C35 C28 C27 121.9(2) . . ?
C30 C29 N7 122.2(3) . . ?
C30 C29 H29 118.9 . . ?
N7 C29 H29 118.9 . . ?
C29 C30 C36 120.2(3) . . ?
C29 C30 H30 119.9 . . ?
C36 C30 H30 119.9 . . ?
C32 C31 C36 120.2(3) . . ?
C32 C31 H31 119.9 . . ?
C36 C31 H31 119.9 . . ?
C31 C32 C33 120.8(3) . . ?
C31 C32 H32 119.6 . . ?
C33 C32 H32 119.6 . . ?
C34 C33 C32 120.6(3) . . ?
C34 C33 H33 119.7 . . ?
C32 C33 H33 119.7 . . ?
C33 C34 C35 120.1(3) . . ?
C33 C34 H34 120.0 . . ?
C35 C34 H34 120.0 . . ?
C34 C35 C28 123.2(3) . . ?
C34 C35 C36 119.1(3) . . ?
C28 C35 C36 117.6(2) . . ?
C31 C36 C30 123.0(3) . . ?
C31 C36 C35 119.1(3) . . ?
C30 C36 C35 117.8(3) . . ?
N5 C37 H37A 109.5 . . ?
N5 C37 H37B 109.5 . . ?
H37A C37 H37B 109.5 . . ?
N5 C37 H37C 109.5 . . ?
H37A C37 H37C 109.5 . . ?
H37B C37 H37C 109.5 . . ?
N6 C38 C39 110.7(2) . . ?
N6 C38 H23B 109.5 . . ?
C39 C38 H23B 109.5 . . ?
N6 C38 H27A 109.5 . . ?
C39 C38 H27A 109.5 . . ?
H23B C38 H27A 108.1 . . ?
N8 C39 C46 123.0(2) . . ?
N8 C39 C38 114.5(2) . . ?
C46 C39 C38 122.5(2) . . ?
C41 C40 N8 122.3(2) . . ?
C41 C40 H40 118.9 . . ?
N8 C40 H40 118.9 . . ?
C40 C41 C47 120.0(3) . . ?
C40 C41 H41 120.0 . . ?
C47 C41 H41 120.0 . . ?
C43 C42 C47 119.9(3) . . ?
C43 C42 H42 120.1 . . ?
C47 C42 H42 120.1 . . ?
C42 C43 C44 120.5(3) . . ?
C42 C43 H43 119.8 . . ?
C44 C43 H43 119.8 . . ?
C45 C44 C43 121.4(3) . . ?
C45 C44 H44 119.3 . . ?
C43 C44 H44 119.3 . . ?
C44 C45 C46 119.4(3) . . ?
C44 C45 H45 120.3 . . ?
C46 C45 H45 120.3 . . ?
C45 C46 C39 123.3(3) . . ?
C45 C46 C47 119.2(3) . . ?
C39 C46 C47 117.4(2) . . ?
C42 C47 C41 122.3(3) . . ?
C42 C47 C46 119.6(2) . . ?
C41 C47 C46 118.0(2) . . ?
N6 C48 H48A 109.5 . . ?
N6 C48 H48B 109.5 . . ?
H48A C48 H48B 109.5 . . ?
N6 C48 H48C 109.5 . . ?
H48A C48 H48C 109.5 . . ?
H48B C48 H48C 109.5 . . ?
N9 C49 C50 179.4(4) . . ?
C49 C50 H50A 109.5 . . ?
C49 C50 H50B 109.5 . . ?
H50A C50 H50B 109.5 . . ?
C49 C50 H50C 109.5 . . ?
H50A C50 H50C 109.5 . . ?
H50B C50 H50C 109.5 . . ?
N10 C51 C52 177.7(4) . . ?
C51 C52 H52A 109.5 . . ?
C51 C52 H52B 109.5 . . ?
H52A C52 H52B 109.5 . . ?
C51 C52 H52C 109.5 . . ?
H52A C52 H52C 109.5 . . ?
H52B C52 H52C 109.5 . . ?

loop_
_geom_bond_atom_site_label_1
_geom_bond_atom_site_label_2
_geom_bond_distance
_geom_bond_site_symmetry_2
_geom_bond_publ_flag
Mn1 O1 1.7896(18) . ?
Mn1 O2 1.7915(18) . ?
Mn1 N4 2.040(2) . ?
Mn1 N3 2.046(2) . ?
Mn1 N2 2.112(2) . ?
Mn1 N1 2.113(2) . ?
Mn1 Mn2 2.6834(7) . ?
Mn2 O2 1.8476(18) . ?
Mn2 O1 1.8539(18) . ?
Mn2 N5 2.127(2) . ?
Mn2 N6 2.144(2) . ?
Mn2 N7 2.229(2) . ?
Mn2 N8 2.233(2) . ?
Cl1 O5 1.435(2) . ?
Cl1 O6 1.436(2) . ?
Cl1 O4 1.436(2) . ?
Cl1 O3 1.438(2) . ?
Cl2 O9 1.418(3) . ?
Cl2 O7 1.424(2) . ?
Cl2 O8 1.435(2) . ?
Cl2 O10 1.441(3) . ?
Cl3 O14 1.390(3) . ?
Cl3 O13 1.403(3) . ?
Cl3 O11 1.424(2) . ?
Cl3 O12 1.427(3) . ?
N1 C13 1.485(3) . ?
N1 C3 1.488(3) . ?
N1 C1 1.500(3) . ?
N2 C24 1.480(3) . ?
N2 C14 1.486(3) . ?
N2 C2 1.503(3) . ?
N3 C4 1.329(3) . ?
N3 C5 1.373(3) . ?
N4 C15 1.337(3) . ?
N4 C16 1.366(3) . ?
N5 C37 1.484(3) . ?
N5 C27 1.489(3) . ?
N5 C25 1.499(3) . ?
N6 C38 1.478(3) . ?
N6 C48 1.490(3) . ?
N6 C26 1.502(3) . ?
N7 C28 1.324(3) . ?
N7 C29 1.372(3) . ?
N8 C39 1.319(3) . ?
N8 C40 1.372(3) . ?
N9 C49 1.142(4) . ?
N10 C51 1.145(5) . ?
C1 C2 1.509(4) . ?
C1 H1A 0.9900 . ?
C1 H1B 0.9900 . ?
C2 H2A 0.9900 . ?
C2 H2B 0.9900 . ?
C3 C4 1.495(4) . ?
C3 H3A 0.9900 . ?
C3 H3B 0.9900 . ?
C4 C11 1.421(4) . ?
C5 C6 1.349(4) . ?
C5 H5 0.9500 . ?
C6 C12 1.424(4) . ?
C6 H6 0.9500 . ?
C7 C8 1.370(4) . ?
C7 C12 1.413(4) . ?
C7 H7 0.9500 . ?
C8 C9 1.402(5) . ?
C8 H8 0.9500 . ?
C9 C10 1.360(4) . ?
C9 H9 0.9500 . ?
C10 C11 1.424(4) . ?
C10 H10 0.9500 . ?
C11 C12 1.412(4) . ?
C13 H13A 0.9800 . ?
C13 H13B 0.9800 . ?
C13 H13C 0.9800 . ?
C14 C15 1.499(4) . ?
C14 H14A 0.9900 . ?
C14 H14B 0.9900 . ?
C15 C22 1.410(4) . ?
C16 C17 1.363(4) . ?
C16 H16 0.9500 . ?
C17 C23 1.411(4) . ?
C17 H17 0.9500 . ?
C18 C19 1.370(4) . ?
C18 C23 1.411(4) . ?
C18 H18 0.9500 . ?
C19 C20 1.400(4) . ?
C19 H19 0.9500 . ?
C20 C21 1.368(4) . ?
C20 H20 0.9500 . ?
C21 C22 1.423(4) . ?
C21 H21 0.9500 . ?
C22 C23 1.419(4) . ?
C24 H24A 0.9800 . ?
C24 H24B 0.9800 . ?
C24 H24C 0.9800 . ?
C25 C26 1.506(4) . ?
C25 H25A 0.9900 . ?
C25 H25B 0.9900 . ?
C26 H26A 0.9900 . ?
C26 H26B 0.9900 . ?
C27 C28 1.506(4) . ?
C27 H4A 0.9900 . ?
C27 H12B 0.9900 . ?
C28 C35 1.417(4) . ?
C29 C30 1.353(4) . ?
C29 H29 0.9500 . ?
C30 C36 1.419(4) . ?
C30 H30 0.9500 . ?
C31 C32 1.362(4) . ?
C31 C36 1.411(4) . ?
C31 H31 0.9500 . ?
C32 C33 1.403(4) . ?
C32 H32 0.9500 . ?
C33 C34 1.368(4) . ?
C33 H33 0.9500 . ?
C34 C35 1.413(4) . ?
C34 H34 0.9500 . ?
C35 C36 1.423(4) . ?
C37 H37A 0.9800 . ?
C37 H37B 0.9800 . ?
C37 H37C 0.9800 . ?
C38 C39 1.512(4) . ?
C38 H23B 0.9900 . ?
C38 H27A 0.9900 . ?
C39 C46 1.418(4) . ?
C40 C41 1.355(4) . ?
C40 H40 0.9500 . ?
C41 C47 1.415(4) . ?
C41 H41 0.9500 . ?
C42 C43 1.372(4) . ?
C42 C47 1.411(4) . ?
C42 H42 0.9500 . ?
C43 C44 1.402(4) . ?
C43 H43 0.9500 . ?
C44 C45 1.372(4) . ?
C44 H44 0.9500 . ?
C45 C46 1.418(4) . ?
C45 H45 0.9500 . ?
C46 C47 1.423(4) . ?
C48 H48A 0.9800 . ?
C48 H48B 0.9800 . ?
C48 H48C 0.9800 . ?
C49 C50 1.457(5) . ?
C50 H50A 0.9800 . ?
C50 H50B 0.9800 . ?
C50 H50C 0.9800 . ?
C51 C52 1.446(5) . ?
C52 H52A 0.9800 . ?
C52 H52B 0.9800 . ?
C52 H52C 0.9800 . ?

loop_
_geom_torsion_atom_site_label_1
_geom_torsion_atom_site_label_2
_geom_torsion_atom_site_label_3
_geom_torsion_atom_site_label_4
_geom_torsion
_geom_torsion_site_symmetry_1
_geom_torsion_site_symmetry_2
_geom_torsion_site_symmetry_3
_geom_torsion_site_symmetry_4
_geom_torsion_publ_flag
O2 Mn1 O1 Mn2 0.03(8) . . . . ?
N4 Mn1 O1 Mn2 91.26(8) . . . . ?
N3 Mn1 O1 Mn2 -96.59(9) . . . . ?
N2 Mn1 O1 Mn2 169.52(8) . . . . ?
N1 Mn1 O1 Mn2 -103.3(5) . . . . ?
O2 Mn2 O1 Mn1 -0.03(8) . . . . ?
N5 Mn2 O1 Mn1 167.97(8) . . . . ?
N6 Mn2 O1 Mn1 -94.2(4) . . . . ?
N7 Mn2 O1 Mn1 92.48(8) . . . . ?
N8 Mn2 O1 Mn1 -98.81(8) . . . . ?
O1 Mn1 O2 Mn2 -0.03(8) . . . . ?
N4 Mn1 O2 Mn2 -96.23(9) . . . . ?
N3 Mn1 O2 Mn2 91.69(9) . . . . ?
N2 Mn1 O2 Mn2 -101.0(4) . . . . ?
N1 Mn1 O2 Mn2 169.76(8) . . . . ?
O1 Mn2 O2 Mn1 0.03(8) . . . . ?
N5 Mn2 O2 Mn1 -90.0(4) . . . . ?
N6 Mn2 O2 Mn1 167.46(8) . . . . ?
N7 Mn2 O2 Mn1 -99.17(8) . . . . ?
N8 Mn2 O2 Mn1 92.53(8) . . . . ?
C13 N1 C1 C2 87.6(3) . . . . ?
C3 N1 C1 C2 -153.7(2) . . . . ?
Mn1 N1 C1 C2 -40.3(2) . . . . ?
C24 N2 C2 C1 87.1(3) . . . . ?
C14 N2 C2 C1 -153.8(2) . . . . ?
Mn1 N2 C2 C1 -40.2(2) . . . . ?
N1 C1 C2 N2 55.4(3) . . . . ?
C13 N1 C3 C4 -168.6(2) . . . . ?
C1 N1 C3 C4 70.9(3) . . . . ?
Mn1 N1 C3 C4 -43.4(2) . . . . ?
C5 N3 C4 C11 2.5(4) . . . . ?
Mn1 N3 C4 C11 -172.7(2) . . . . ?
C5 N3 C4 C3 -178.8(2) . . . . ?
Mn1 N3 C4 C3 6.0(3) . . . . ?
N1 C3 C4 N3 26.3(3) . . . . ?
N1 C3 C4 C11 -155.0(2) . . . . ?
C4 N3 C5 C6 0.8(4) . . . . ?
Mn1 N3 C5 C6 175.5(2) . . . . ?
N3 C5 C6 C12 -3.2(4) . . . . ?
C12 C7 C8 C9 1.7(4) . . . . ?
C7 C8 C9 C10 -1.6(5) . . . . ?
C8 C9 C10 C11 0.6(4) . . . . ?
N3 C4 C11 C12 -3.2(4) . . . . ?
C3 C4 C11 C12 178.2(2) . . . . ?
N3 C4 C11 C10 174.1(3) . . . . ?
C3 C4 C11 C10 -4.5(4) . . . . ?
C9 C10 C11 C12 0.2(4) . . . . ?
C9 C10 C11 C4 -177.1(3) . . . . ?
C4 C11 C12 C7 177.4(2) . . . . ?
C10 C11 C12 C7 0.0(4) . . . . ?
C4 C11 C12 C6 0.8(4) . . . . ?
C10 C11 C12 C6 -176.6(2) . . . . ?
C8 C7 C12 C11 -0.9(4) . . . . ?
C8 C7 C12 C6 175.5(3) . . . . ?
C5 C6 C12 C11 2.3(4) . . . . ?
C5 C6 C12 C7 -174.2(3) . . . . ?
C24 N2 C14 C15 -168.7(2) . . . . ?
C2 N2 C14 C15 70.6(3) . . . . ?
Mn1 N2 C14 C15 -43.5(2) . . . . ?
C16 N4 C15 C22 1.9(4) . . . . ?
Mn1 N4 C15 C22 -175.9(2) . . . . ?
C16 N4 C15 C14 -179.6(2) . . . . ?
Mn1 N4 C15 C14 2.7(3) . . . . ?
N2 C14 C15 N4 28.4(3) . . . . ?
N2 C14 C15 C22 -153.1(2) . . . . ?
C15 N4 C16 C17 0.6(4) . . . . ?
Mn1 N4 C16 C17 178.2(2) . . . . ?
N4 C16 C17 C23 -1.1(4) . . . . ?
C23 C18 C19 C20 1.3(5) . . . . ?
C18 C19 C20 C21 1.3(5) . . . . ?
C19 C20 C21 C22 -2.5(4) . . . . ?
N4 C15 C22 C23 -3.8(4) . . . . ?
C14 C15 C22 C23 177.8(2) . . . . ?
N4 C15 C22 C21 174.7(3) . . . . ?
C14 C15 C22 C21 -3.7(4) . . . . ?
C20 C21 C22 C15 -177.4(3) . . . . ?
C20 C21 C22 C23 1.1(4) . . . . ?
C19 C18 C23 C17 174.0(3) . . . . ?
C19 C18 C23 C22 -2.7(4) . . . . ?
C16 C17 C23 C18 -177.6(3) . . . . ?
C16 C17 C23 C22 -0.8(4) . . . . ?
C15 C22 C23 C18 180.0(3) . . . . ?
C21 C22 C23 C18 1.5(4) . . . . ?
C15 C22 C23 C17 3.1(4) . . . . ?
C21 C22 C23 C17 -175.4(3) . . . . ?
C37 N5 C25 C26 85.3(3) . . . . ?
C27 N5 C25 C26 -156.1(2) . . . . ?
Mn2 N5 C25 C26 -40.5(2) . . . . ?
C38 N6 C26 C25 -155.6(2) . . . . ?
C48 N6 C26 C25 85.2(3) . . . . ?
Mn2 N6 C26 C25 -39.4(2) . . . . ?
N5 C25 C26 N6 56.4(3) . . . . ?
C37 N5 C27 C28 -168.2(2) . . . . ?
C25 N5 C27 C28 71.3(3) . . . . ?
Mn2 N5 C27 C28 -42.4(2) . . . . ?
C29 N7 C28 C35 2.9(4) . . . . ?
Mn2 N7 C28 C35 -165.1(2) . . . . ?
C29 N7 C28 C27 -179.9(2) . . . . ?
Mn2 N7 C28 C27 12.1(3) . . . . ?
N5 C27 C28 N7 19.7(3) . . . . ?
N5 C27 C28 C35 -163.1(2) . . . . ?
C28 N7 C29 C30 -0.7(4) . . . . ?
Mn2 N7 C29 C30 165.6(2) . . . . ?
N7 C29 C30 C36 -2.1(4) . . . . ?
C36 C31 C32 C33 1.7(4) . . . . ?
C31 C32 C33 C34 0.0(5) . . . . ?
C32 C33 C34 C35 -1.6(4) . . . . ?
C33 C34 C35 C28 -174.7(3) . . . . ?
C33 C34 C35 C36 1.6(4) . . . . ?
N7 C28 C35 C34 174.1(3) . . . . ?
C27 C28 C35 C34 -2.9(4) . . . . ?
N7 C28 C35 C36 -2.2(4) . . . . ?
C27 C28 C35 C36 -179.2(2) . . . . ?
C32 C31 C36 C30 175.3(3) . . . . ?
C32 C31 C36 C35 -1.7(4) . . . . ?
C29 C30 C36 C31 -174.4(3) . . . . ?
C29 C30 C36 C35 2.7(4) . . . . ?
C34 C35 C36 C31 0.1(4) . . . . ?
C28 C35 C36 C31 176.5(2) . . . . ?
C34 C35 C36 C30 -177.1(2) . . . . ?
C28 C35 C36 C30 -0.7(4) . . . . ?
C48 N6 C38 C39 -169.2(2) . . . . ?
C26 N6 C38 C39 70.3(3) . . . . ?
Mn2 N6 C38 C39 -43.2(2) . . . . ?
C40 N8 C39 C46 1.9(4) . . . . ?
Mn2 N8 C39 C46 -168.3(2) . . . . ?
C40 N8 C39 C38 178.9(2) . . . . ?
Mn2 N8 C39 C38 8.7(3) . . . . ?
N6 C38 C39 N8 22.7(3) . . . . ?
N6 C38 C39 C46 -160.4(2) . . . . ?
C39 N8 C40 C41 -1.6(4) . . . . ?
Mn2 N8 C40 C41 167.5(2) . . . . ?
N8 C40 C41 C47 -0.7(4) . . . . ?
C47 C42 C43 C44 0.7(5) . . . . ?
C42 C43 C44 C45 -0.9(5) . . . . ?
C43 C44 C45 C46 0.0(5) . . . . ?
C44 C45 C46 C39 -176.6(3) . . . . ?
C44 C45 C46 C47 1.2(4) . . . . ?
N8 C39 C46 C45 177.7(3) . . . . ?
C38 C39 C46 C45 1.0(4) . . . . ?
N8 C39 C46 C47 -0.1(4) . . . . ?
C38 C39 C46 C47 -176.7(2) . . . . ?
C43 C42 C47 C41 179.0(3) . . . . ?
C43 C42 C47 C46 0.5(4) . . . . ?
C40 C41 C47 C42 -176.0(3) . . . . ?
C40 C41 C47 C46 2.5(4) . . . . ?
C45 C46 C47 C42 -1.5(4) . . . . ?
C39 C46 C47 C42 176.4(2) . . . . ?
C45 C46 C47 C41 180.0(3) . . . . ?
C39 C46 C47 C41 -2.1(4) . . . . ?
